data_4120107
loop_
_publ_author_name
'Xi-Yan Dong'
'Bo Li'
'Bin-Bin Ma'
'Shi-Jun Li'
'Ming-Ming Dong'
'Yan-Yan Zhu'
'Shuang-Quan Zang'
'You Song'
'Hong-Wei Hou'
'Thomas. C. W. Mak'

_publ_section_title
;
 Ferroelectric Switchable Behavior through Fast Reversible De/adsorption
 of Water Spirals in a Chiral 3D Metal-Organic Framework
;
_journal_name_full 'Journal of the American Chemical Society'
_journal_page_first 10214
_journal_page_last 10217
_journal_paper_doi 10.1021/ja403449k
_journal_volume 135
_journal_year 2013
_chemical_absolute_configuration ad
_chemical_formula_sum 'C25 H31 Co2 N3 O14'
_chemical_formula_weight 715.39
_chemical_name_systematic
; 
 ? 
;
_space_group_IT_number 169
_symmetry_cell_setting hexagonal
_symmetry_space_group_name_Hall 'P 61'
_symmetry_space_group_name_H-M 'P 61'
_atom_sites_solution_hydrogens geom
_atom_sites_solution_primary direct
_atom_sites_solution_secondary difmap
_audit_creation_method SHELXL-97
_cell_angle_alpha 90.00
_cell_angle_beta 90.00
_cell_angle_gamma 120.00
_cell_formula_units_Z 6
_cell_length_a 15.9363(6)
_cell_length_b 15.9363(6)
_cell_length_c 21.3380(9)
_cell_measurement_temperature 293(2)
_cell_volume 4693.1(3)
_computing_structure_refinement 'SHELXL-97 (Sheldrick, 1997)'
_computing_structure_solution 'SHELXS-97 (Sheldrick, 1990)'
_diffrn_ambient_temperature 293(2)
_diffrn_measured_fraction_theta_full 0.999
_diffrn_measured_fraction_theta_max 0.999
_diffrn_radiation_monochromator graphite
_diffrn_radiation_source 'fine-focus sealed tube'
_diffrn_radiation_type MoK\a
_diffrn_radiation_wavelength 0.71073
_diffrn_reflns_av_R_equivalents 0.0776
_diffrn_reflns_av_sigmaI/netI 0.0738
_diffrn_reflns_limit_h_max 11
_diffrn_reflns_limit_h_min -18
_diffrn_reflns_limit_k_max 18
_diffrn_reflns_limit_k_min -11
_diffrn_reflns_limit_l_max 24
_diffrn_reflns_limit_l_min -25
_diffrn_reflns_number 27843
_diffrn_reflns_theta_full 25.00
_diffrn_reflns_theta_max 25.00
_diffrn_reflns_theta_min 2.41
_exptl_absorpt_coefficient_mu 1.130
_exptl_absorpt_correction_T_max 0.8224
_exptl_absorpt_correction_T_min 0.8055
_exptl_absorpt_correction_type multi-scan
_exptl_absorpt_process_details SADABS
_exptl_crystal_colour red
_exptl_crystal_density_diffrn 1.519
_exptl_crystal_description block
_exptl_crystal_F_000 2208
_exptl_crystal_size_max 0.20
_exptl_crystal_size_mid 0.18
_exptl_crystal_size_min 0.18
_refine_diff_density_max 0.742
_refine_diff_density_min -0.896
_refine_diff_density_rms 0.177
_refine_ls_abs_structure_details 'Flack H D (1983), Acta Cryst. A39, 876-881'
_refine_ls_abs_structure_Flack 0.00(2)
_refine_ls_extinction_method none
_refine_ls_goodness_of_fit_ref 1.075
_refine_ls_hydrogen_treatment constr
_refine_ls_matrix_type full
_refine_ls_number_parameters 411
_refine_ls_number_reflns 5457
_refine_ls_number_restraints 25
_refine_ls_restrained_S_all 1.073
_refine_ls_R_factor_all 0.0741
_refine_ls_R_factor_gt 0.0602
_refine_ls_shift/su_max 0.000
_refine_ls_shift/su_mean 0.000
_refine_ls_structure_factor_coef Fsqd
_refine_ls_weighting_details 'calc w=1/[\s^2^(Fo^2^)+(0.0987P)^2^+0.0000P] where P=(Fo^2^+2Fc^2^)/3'
_refine_ls_weighting_scheme calc
_refine_ls_wR_factor_gt 0.1526
_refine_ls_wR_factor_ref 0.1673
_reflns_number_gt 4669
_reflns_number_total 5457
_reflns_threshold_expression >2sigma(I)
_cod_data_source_file ja403449k_si_002_4.cif
_cod_data_source_block 918166
_cod_database_code 4120107

loop_
_symmetry_equiv_pos_as_xyz
'x, y, z'
'-y, x-y, z+1/3'
'-x+y, -x, z+2/3'
'-x, -y, z+1/2'
'y, -x+y, z+5/6'
'x-y, x, z+1/6'

loop_
_atom_site_label
_atom_site_type_symbol
_atom_site_fract_x
_atom_site_fract_y
_atom_site_fract_z
_atom_site_U_iso_or_equiv
_atom_site_adp_type
_atom_site_occupancy
_atom_site_symmetry_multiplicity
_atom_site_calc_flag
_atom_site_refinement_flags
_atom_site_disorder_assembly
_atom_site_disorder_group
Co1 Co 0.44665(6) 0.29302(6) 0.08815(3) 0.0224(2) Uani 1 1 d . . .
Co2 Co 0.51712(6) 0.48611(6) 0.19393(3) 0.0219(2) Uani 1 1 d . . .
N1 N 0.4944(4) 0.4359(4) 0.2923(2) 0.0268(12) Uani 1 1 d . . .
N2 N 0.2961(4) 0.2261(5) 0.0747(3) 0.0384(14) Uani 1 1 d . . .
N3 N -0.3649(4) 0.0247(4) 0.0515(2) 0.0310(12) Uani 1 1 d . . .
O1 O 0.4260(3) 0.3386(3) 0.17716(19) 0.0288(10) Uani 1 1 d . . .
O2 O 0.3142(4) 0.2090(4) 0.2294(2) 0.0559(16) Uani 1 1 d . . .
O3 O 0.3834(3) 0.4853(3) 0.2174(2) 0.0315(11) Uani 1 1 d . . .
O4 O 0.2736(4) 0.4399(4) 0.2930(2) 0.0467(14) Uani 1 1 d . . .
O5 O 0.6391(5) 0.2289(4) 0.4389(2) 0.0519(15) Uani 1 1 d . . .
O6 O 0.5303(3) 0.1702(3) 0.5168(2) 0.0292(10) Uani 1 1 d . . .
O7 O 0.4887(4) 0.4586(3) 0.6068(2) 0.0355(11) Uani 1 1 d . . .
O8 O 0.5404(4) 0.5851(3) 0.5433(2) 0.0370(11) Uani 1 1 d . . .
C1 C 0.5684(4) 0.3207(4) 0.4678(3) 0.0233(13) Uani 1 1 d . . .
C2 C 0.5429(5) 0.3624(4) 0.5155(3) 0.0251(13) Uani 1 1 d . . .
H2 H 0.5276 0.3338 0.5550 0.030 Uiso 1 1 calc R . .
C3 C 0.5400(5) 0.4468(4) 0.5046(3) 0.0230(13) Uani 1 1 d . . .
C4 C 0.5565(5) 0.4847(4) 0.4437(3) 0.0226(13) Uani 1 1 d . . .
H4 H 0.5538 0.5408 0.4362 0.027 Uiso 1 1 calc R . .
C5 C 0.5764(4) 0.4415(5) 0.3951(3) 0.0245(13) Uani 1 1 d . . .
C6 C 0.5841(4) 0.3600(4) 0.4079(3) 0.0227(13) Uani 1 1 d . . .
H6 H 0.6000 0.3312 0.3756 0.027 Uiso 1 1 calc R . .
C7 C 0.5867(4) 0.4780(5) 0.3281(3) 0.0239(13) Uani 1 1 d . . .
H7A H 0.6152 0.5479 0.3290 0.029 Uiso 1 1 calc R . .
H7B H 0.6313 0.4637 0.3060 0.029 Uiso 1 1 calc R . .
C8 C 0.4480(6) 0.3295(5) 0.2875(3) 0.0395(17) Uani 1 1 d . . .
H8A H 0.4061 0.3006 0.3235 0.047 Uiso 1 1 calc R . .
H8B H 0.4979 0.3116 0.2891 0.047 Uiso 1 1 calc R . .
C9 C 0.3883(5) 0.2875(5) 0.2277(3) 0.0271(14) Uani 1 1 d . . .
C10 C 0.4269(5) 0.4638(6) 0.3212(3) 0.0360(16) Uani 1 1 d . . .
H10A H 0.4637 0.5284 0.3388 0.043 Uiso 1 1 calc R . .
H10B H 0.3916 0.4193 0.3551 0.043 Uiso 1 1 calc R . .
C11 C 0.3550(5) 0.4617(5) 0.2728(3) 0.0275(14) Uani 1 1 d . . .
C12 C 0.5795(5) 0.2323(4) 0.4756(3) 0.0264(13) Uani 1 1 d . . .
C13 C 0.5214(5) 0.5012(5) 0.5559(3) 0.0267(15) Uani 1 1 d . . .
C14 C 0.2547(5) 0.2807(7) 0.0823(4) 0.051(2) Uani 1 1 d . . .
H14 H 0.2941 0.3463 0.0909 0.061 Uiso 1 1 calc R . .
C15 C 0.1552(5) 0.2432(7) 0.0778(4) 0.055(2) Uani 1 1 d . . .
H15 H 0.1284 0.2827 0.0842 0.066 Uiso 1 1 calc R . .
C16 C 0.0956(6) 0.1444(7) 0.0633(4) 0.053(2) Uani 1 1 d . . .
C17 C 0.1392(6) 0.0890(7) 0.0556(4) 0.054(2) Uani 1 1 d . . .
H17 H 0.1020 0.0234 0.0464 0.065 Uiso 1 1 calc R . .
C18 C 0.2359(5) 0.1306(6) 0.0615(4) 0.049(2) Uani 1 1 d . . .
H18 H 0.2635 0.0917 0.0562 0.059 Uiso 1 1 calc R . .
C19 C -0.0095(7) 0.1028(8) 0.0589(4) 0.061(2) Uani 1 1 d . . .
H19 H -0.0445 0.0379 0.0475 0.074 Uiso 1 1 calc R . .
C20 C -0.0595(6) 0.1447(7) 0.0687(5) 0.058(2) Uani 1 1 d . . .
H20 H -0.0245 0.2098 0.0798 0.070 Uiso 1 1 calc R . .
C21 C -0.1651(6) 0.1024(6) 0.0646(4) 0.051(2) Uani 1 1 d . . .
C22 C -0.2090(6) 0.1584(7) 0.0638(5) 0.061(2) Uani 1 1 d . . .
H22 H -0.1705 0.2251 0.0687 0.073 Uiso 1 1 calc R . .
C23 C -0.3060(6) 0.1201(6) 0.0562(4) 0.0476(19) Uani 1 1 d . . .
H23 H -0.3316 0.1611 0.0541 0.057 Uiso 1 1 calc R . .
C24 C -0.3244(5) -0.0311(6) 0.0562(4) 0.0411(17) Uani 1 1 d . . .
H24 H -0.3651 -0.0979 0.0546 0.049 Uiso 1 1 calc R . .
C25 C -0.2295(6) 0.0025(6) 0.0630(4) 0.052(2) Uani 1 1 d . . .
H25 H -0.2063 -0.0405 0.0667 0.063 Uiso 1 1 calc R . .
O1W O 0.4675(4) 0.2470(4) -0.0015(2) 0.0392(11) Uani 1 1 d . . .
H1WA H 0.5133 0.2921 -0.0224 0.059 Uiso 1 1 d R . .
H1WB H 0.4796 0.2009 -0.0042 0.059 Uiso 1 1 d R . .
O2W O 0.6203(8) 0.3993(9) 0.9244(6) 0.150(5) Uani 1 1 d . . .
H2WB H 0.6360 0.4498 0.9460 0.224 Uiso 1 1 d R . .
H2WA H 0.6307 0.4097 0.8853 0.224 Uiso 1 1 d R . .
O3W O 0.2092(9) 0.0109(8) 0.1906(6) 0.158(5) Uani 1 1 d . . .
H3WA H 0.2264 -0.0109 0.1598 0.237 Uiso 1 1 d R . .
H3WB H 0.2250 0.0652 0.2074 0.237 Uiso 1 1 d R . .
O4W O 0.4137(11) 0.1095(13) 0.2977(7) 0.200(6) Uani 1 1 d U . .
H4WA H 0.3805 0.0484 0.3019 0.300 Uiso 1 1 d R . .
H4WB H 0.3871 0.1377 0.2795 0.300 Uiso 1 1 d R . .
O5W O 0.2929(15) -0.0030(15) 0.3965(10) 0.177(8) Uani 0.67 1 d PU . .
H5WA H 0.3439 0.0055 0.4147 0.265 Uiso 0.67 1 d PR . .
H5WB H 0.2559 -0.0639 0.3931 0.265 Uiso 0.67 1 d PR . .
O6W O 0.3182(16) 0.2038(18) 0.4470(12) 0.236(15) Uani 0.67 1 d P . .
H6WA H 0.2751 0.2096 0.4271 0.354 Uiso 0.67 1 d PR . .
H6WB H 0.3206 0.1533 0.4373 0.354 Uiso 0.67 1 d PR . .
O7W O 0.145(3) 0.015(3) 0.360(2) 0.164(9) Uani 0.350(16) 1 d PU A 1
H7WB H 0.1938 0.0132 0.3733 0.247 Uiso 0.350(16) 1 d PR A 1
H7WA H 0.1673 0.0645 0.3361 0.247 Uiso 0.350(16) 1 d PR A 1
O7W' O 0.157(3) 0.047(3) 0.422(2) 0.164(9) Uani 0.316(16) 1 d PU A 2
H7WC H 0.1593 0.0869 0.3946 0.247 Uiso 0.316(16) 1 d PR A 2
H7WD H 0.1768 0.0068 0.4218 0.247 Uiso 0.316(16) 1 d PR A 2

loop_
_atom_site_aniso_label
_atom_site_aniso_U_11
_atom_site_aniso_U_22
_atom_site_aniso_U_33
_atom_site_aniso_U_23
_atom_site_aniso_U_13
_atom_site_aniso_U_12
Co1 0.0224(4) 0.0218(4) 0.0248(4) -0.0019(3) -0.0026(3) 0.0124(4)
Co2 0.0238(4) 0.0236(4) 0.0192(4) 0.0007(3) -0.0008(3) 0.0125(4)
N1 0.032(3) 0.031(3) 0.023(2) 0.003(2) 0.003(2) 0.020(3)
N2 0.030(3) 0.045(4) 0.043(3) -0.019(3) -0.005(3) 0.021(3)
N3 0.017(3) 0.036(3) 0.037(3) 0.006(3) 0.004(2) 0.011(2)
O1 0.033(2) 0.027(2) 0.028(2) 0.0012(18) 0.0026(19) 0.016(2)
O2 0.050(3) 0.038(3) 0.039(3) 0.011(2) 0.000(3) -0.008(3)
O3 0.028(2) 0.045(3) 0.027(2) 0.002(2) 0.0004(19) 0.022(2)
O4 0.034(3) 0.082(4) 0.035(2) 0.009(3) 0.007(2) 0.037(3)
O5 0.079(4) 0.057(4) 0.046(3) 0.022(3) 0.034(3) 0.054(3)
O6 0.034(3) 0.023(2) 0.034(2) 0.0083(19) 0.007(2) 0.017(2)
O7 0.050(3) 0.030(3) 0.025(2) -0.002(2) 0.011(2) 0.019(2)
O8 0.061(3) 0.026(3) 0.030(2) -0.0005(19) 0.001(2) 0.027(2)
C1 0.027(3) 0.020(3) 0.024(3) 0.005(2) 0.001(3) 0.012(3)
C2 0.034(4) 0.031(3) 0.017(3) 0.005(2) 0.006(2) 0.022(3)
C3 0.035(3) 0.024(3) 0.019(3) -0.001(2) -0.002(2) 0.021(3)
C4 0.031(3) 0.020(3) 0.019(3) 0.001(2) 0.001(2) 0.015(3)
C5 0.025(3) 0.029(3) 0.022(3) 0.003(3) 0.002(3) 0.015(3)
C6 0.029(3) 0.029(3) 0.016(3) -0.004(2) 0.001(2) 0.019(3)
C7 0.025(3) 0.028(3) 0.019(3) 0.006(2) 0.001(2) 0.014(3)
C8 0.044(4) 0.037(4) 0.023(3) -0.001(3) -0.006(3) 0.009(3)
C9 0.027(3) 0.025(3) 0.031(3) -0.001(3) 0.003(3) 0.014(3)
C10 0.024(3) 0.063(5) 0.031(3) 0.000(3) 0.002(3) 0.030(4)
C11 0.025(3) 0.034(4) 0.028(3) -0.003(3) -0.001(3) 0.019(3)
C12 0.034(4) 0.023(3) 0.024(3) 0.005(3) -0.001(3) 0.015(3)
C13 0.027(3) 0.042(4) 0.021(3) -0.008(3) -0.005(3) 0.025(3)
C14 0.026(4) 0.055(5) 0.070(5) -0.009(4) 0.000(4) 0.020(4)
C15 0.024(4) 0.074(6) 0.077(6) -0.009(5) 0.003(4) 0.031(4)
C16 0.027(4) 0.066(6) 0.053(5) -0.008(4) -0.003(4) 0.013(4)
C17 0.041(5) 0.053(5) 0.065(5) -0.020(4) -0.010(4) 0.021(4)
C18 0.026(4) 0.059(5) 0.060(5) -0.009(4) -0.005(4) 0.020(4)
C19 0.040(5) 0.077(7) 0.067(6) -0.011(5) -0.011(4) 0.029(5)
C20 0.025(4) 0.062(6) 0.081(7) -0.005(5) -0.013(4) 0.016(4)
C21 0.032(4) 0.058(5) 0.052(4) -0.002(4) -0.005(4) 0.015(4)
C22 0.026(4) 0.043(5) 0.096(7) -0.008(5) -0.017(4) 0.004(4)
C23 0.040(4) 0.037(4) 0.067(5) 0.012(4) 0.009(4) 0.019(4)
C24 0.027(4) 0.047(5) 0.048(4) -0.011(4) -0.010(3) 0.018(3)
C25 0.033(4) 0.047(5) 0.071(5) 0.004(4) -0.008(4) 0.015(4)
O1W 0.047(3) 0.038(3) 0.036(2) -0.002(2) -0.003(2) 0.023(2)
O2W 0.135(9) 0.144(10) 0.173(11) 0.084(9) 0.061(8) 0.072(8)
O3W 0.192(13) 0.099(8) 0.158(11) 0.005(8) 0.030(10) 0.055(8)
O4W 0.200(6) 0.200(6) 0.201(6) 0.0002(10) 0.0002(10) 0.101(3)
O5W 0.177(8) 0.177(8) 0.177(8) -0.0001(10) 0.0002(10) 0.089(4)
O6W 0.123(17) 0.21(3) 0.24(3) 0.05(2) -0.026(17) -0.015(17)
O7W 0.164(9) 0.164(9) 0.164(9) 0.0001(7) 0.0000(7) 0.082(5)
O7W' 0.164(9) 0.164(9) 0.164(9) 0.0001(7) 0.0000(7) 0.082(5)

loop_
_atom_type_symbol
_atom_type_description
_atom_type_scat_dispersion_real
_atom_type_scat_dispersion_imag
_atom_type_scat_source
C C 0.0033 0.0016 'International Tables Vol C Tables 4.2.6.8 and 6.1.1.4'
H H 0.0000 0.0000 'International Tables Vol C Tables 4.2.6.8 and 6.1.1.4'
N N 0.0061 0.0033 'International Tables Vol C Tables 4.2.6.8 and 6.1.1.4'
O O 0.0106 0.0060 'International Tables Vol C Tables 4.2.6.8 and 6.1.1.4'
Co Co 0.3494 0.9721 'International Tables Vol C Tables 4.2.6.8 and 6.1.1.4'

loop_
_geom_angle_atom_site_label_1
_geom_angle_atom_site_label_2
_geom_angle_atom_site_label_3
_geom_angle
_geom_angle_site_symmetry_1
_geom_angle_site_symmetry_3
O5 Co1 O8 91.5(2) 3_664 4_664
O5 Co1 N2 176.6(2) 3_664 .
O8 Co1 N2 88.0(2) 4_664 .
O5 Co1 O1 88.79(18) 3_664 .
O8 Co1 O1 93.00(17) 4_664 .
N2 Co1 O1 87.9(2) . .
O5 Co1 O4 86.9(3) 3_664 5_554
O8 Co1 O4 174.44(19) 4_664 5_554
N2 Co1 O4 93.9(2) . 5_554
O1 Co1 O4 92.28(17) . 5_554
O5 Co1 O1W 91.20(19) 3_664 .
O8 Co1 O1W 87.02(19) 4_664 .
N2 Co1 O1W 92.2(2) . .
O1 Co1 O1W 180.0(2) . .
O4 Co1 O1W 87.70(19) 5_554 .
O7 Co2 O1 99.85(17) 4_664 .
O7 Co2 O6 101.46(19) 4_664 3_664
O1 Co2 O6 90.45(18) . 3_664
O7 Co2 N3 84.20(19) 4_664 6_665
O1 Co2 N3 175.88(18) . 6_665
O6 Co2 N3 89.5(2) 3_664 6_665
O7 Co2 O3 87.56(19) 4_664 .
O1 Co2 O3 84.57(18) . .
O6 Co2 O3 170.35(18) 3_664 .
N3 Co2 O3 94.9(2) 6_665 .
O7 Co2 N1 165.5(2) 4_664 .
O1 Co2 N1 81.91(19) . .
O6 Co2 N1 92.86(19) 3_664 .
N3 Co2 N1 94.0(2) 6_665 .
O3 Co2 N1 78.28(18) . .
C8 N1 C7 111.6(5) . .
C8 N1 C10 110.5(6) . .
C7 N1 C10 110.6(5) . .
C8 N1 Co2 104.4(4) . .
C7 N1 Co2 112.3(4) . .
C10 N1 Co2 107.3(4) . .
C14 N2 C18 116.8(6) . .
C14 N2 Co1 117.5(5) . .
C18 N2 Co1 125.6(5) . .
C23 N3 C24 116.9(6) . .
C23 N3 Co2 119.7(5) . 5_454
C24 N3 Co2 123.1(5) . 5_454
C9 O1 Co2 113.9(4) . .
C9 O1 Co1 129.1(4) . .
Co2 O1 Co1 113.64(19) . .
C11 O3 Co2 115.1(4) . .
C11 O4 Co1 133.8(5) . 6
C12 O5 Co1 141.8(4) . 2_655
C12 O6 Co2 126.9(4) . 2_655
C13 O7 Co2 130.0(4) . 4_665
C13 O8 Co1 139.5(4) . 4_665
C2 C1 C6 119.4(5) . .
C2 C1 C12 124.4(5) . .
C6 C1 C12 116.2(5) . .
C1 C2 C3 120.1(5) . .
C1 C2 H2 119.9 . .
C3 C2 H2 119.9 . .
C2 C3 C4 118.9(5) . .
C2 C3 C13 122.9(5) . .
C4 C3 C13 118.1(5) . .
C5 C4 C3 121.8(5) . .
C5 C4 H4 119.1 . .
C3 C4 H4 119.1 . .
C4 C5 C6 118.2(5) . .
C4 C5 C7 121.9(5) . .
C6 C5 C7 119.9(5) . .
C5 C6 C1 121.4(5) . .
C5 C6 H6 119.3 . .
C1 C6 H6 119.3 . .
N1 C7 C5 114.7(5) . .
N1 C7 H7A 108.6 . .
C5 C7 H7A 108.6 . .
N1 C7 H7B 108.6 . .
C5 C7 H7B 108.6 . .
H7A C7 H7B 107.6 . .
N1 C8 C9 113.9(6) . .
N1 C8 H8A 108.8 . .
C9 C8 H8A 108.8 . .
N1 C8 H8B 108.8 . .
C9 C8 H8B 108.8 . .
H8A C8 H8B 107.7 . .
O2 C9 O1 124.9(6) . .
O2 C9 C8 119.8(6) . .
O1 C9 C8 115.1(5) . .
N1 C10 C11 111.0(5) . .
N1 C10 H10A 109.4 . .
C11 C10 H10A 109.4 . .
N1 C10 H10B 109.4 . .
C11 C10 H10B 109.4 . .
H10A C10 H10B 108.0 . .
O4 C11 O3 125.6(6) . .
O4 C11 C10 115.9(6) . .
O3 C11 C10 118.4(6) . .
O5 C12 O6 126.1(6) . .
O5 C12 C1 114.5(5) . .
O6 C12 C1 119.5(5) . .
O8 C13 O7 125.7(6) . .
O8 C13 C3 116.5(6) . .
O7 C13 C3 117.7(6) . .
N2 C14 C15 122.6(8) . .
N2 C14 H14 118.7 . .
C15 C14 H14 118.7 . .
C14 C15 C16 118.8(8) . .
C14 C15 H15 120.6 . .
C16 C15 H15 120.6 . .
C17 C16 C15 118.0(8) . .
C17 C16 C19 122.1(9) . .
C15 C16 C19 119.9(9) . .
C18 C17 C16 119.6(8) . .
C18 C17 H17 120.2 . .
C16 C17 H17 120.2 . .
C17 C18 N2 124.2(8) . .
C17 C18 H18 117.9 . .
N2 C18 H18 117.9 . .
C20 C19 C16 128.3(10) . .
C20 C19 H19 115.8 . .
C16 C19 H19 115.8 . .
C19 C20 C21 128.1(9) . .
C19 C20 H20 116.0 . .
C21 C20 H20 116.0 . .
C22 C21 C25 114.5(8) . .
C22 C21 C20 122.5(8) . .
C25 C21 C20 123.0(9) . .
C23 C22 C21 122.7(8) . .
C23 C22 H22 118.6 . .
C21 C22 H22 118.6 . .
N3 C23 C22 121.1(8) . .
N3 C23 H23 119.4 . .
C22 C23 H23 119.4 . .
C25 C24 N3 124.6(8) . .
C25 C24 H24 117.7 . .
N3 C24 H24 117.7 . .
C24 C25 C21 119.9(8) . .
C24 C25 H25 120.1 . .
C21 C25 H25 120.1 . .
Co1 O1W H1WA 113.2 . .
Co1 O1W H1WB 119.9 . .
H1WA O1W H1WB 103.0 . .
H2WB O2W H2WA 114.2 . .
H3WA O3W H3WB 138.6 . .
H4WA O4W H4WB 117.7 . .
H5WA O5W H5WB 106.4 . .
H6WA O6W H6WB 113.7 . .
H7WB O7W H7WA 105.2 . .
H7WC O7W' H7WD 131.4 . .

loop_
_geom_bond_atom_site_label_1
_geom_bond_atom_site_label_2
_geom_bond_distance
_geom_bond_site_symmetry_2
Co1 O5 2.012(5) 3_664
Co1 O8 2.081(4) 4_664
Co1 N2 2.102(6) .
Co1 O1 2.117(4) .
Co1 O4 2.130(5) 5_554
Co1 O1W 2.134(5) .
Co2 O7 2.079(4) 4_664
Co2 O1 2.085(4) .
Co2 O6 2.111(4) 3_664
Co2 N3 2.141(5) 6_665
Co2 O3 2.183(4) .
Co2 N1 2.210(5) .
N1 C8 1.476(9) .
N1 C7 1.487(8) .
N1 C10 1.489(8) .
N2 C14 1.337(10) .
N2 C18 1.362(10) .
N3 C23 1.332(10) .
N3 C24 1.339(9) .
N3 Co2 2.141(5) 5_454
O1 C9 1.304(8) .
O2 C9 1.219(8) .
O3 C11 1.252(8) .
O4 C11 1.240(8) .
O4 Co1 2.130(5) 6
O5 C12 1.254(8) .
O5 Co1 2.012(5) 2_655
O6 C12 1.260(7) .
O6 Co2 2.111(4) 2_655
O7 C13 1.249(8) .
O7 Co2 2.079(4) 4_665
O8 C13 1.245(8) .
O8 Co1 2.081(4) 4_665
C1 C2 1.383(8) .
C1 C6 1.391(8) .
C1 C12 1.514(8) .
C2 C3 1.388(8) .
C2 H2 0.9300 .
C3 C4 1.401(8) .
C3 C13 1.514(9) .
C4 C5 1.367(8) .
C4 H4 0.9300 .
C5 C6 1.391(9) .
C5 C7 1.522(8) .
C6 H6 0.9300 .
C7 H7A 0.9700 .
C7 H7B 0.9700 .
C8 C9 1.530(9) .
C8 H8A 0.9700 .
C8 H8B 0.9700 .
C10 C11 1.531(9) .
C10 H10A 0.9700 .
C10 H10B 0.9700 .
C14 C15 1.391(10) .
C14 H14 0.9300 .
C15 C16 1.408(13) .
C15 H15 0.9300 .
C16 C17 1.378(13) .
C16 C19 1.464(12) .
C17 C18 1.345(11) .
C17 H17 0.9300 .
C18 H18 0.9300 .
C19 C20 1.287(13) .
C19 H19 0.9300 .
C20 C21 1.470(11) .
C20 H20 0.9300 .
C21 C22 1.383(13) .
C21 C25 1.397(12) .
C22 C23 1.358(12) .
C22 H22 0.9300 .
C23 H23 0.9300 .
C24 C25 1.336(11) .
C24 H24 0.9300 .
C25 H25 0.9300 .
O1W H1WA 0.8500 .
O1W H1WB 0.8498 .
O2W H2WB 0.8500 .
O2W H2WA 0.8500 .
O3W H3WA 0.8500 .
O3W H3WB 0.8501 .
O4W H4WA 0.8500 .
O4W H4WB 0.8500 .
O5W H5WA 0.8500 .
O5W H5WB 0.8500 .
O6W H6WA 0.8500 .
O6W H6WB 0.8502 .
O7W H7WB 0.8500 .
O7W H7WA 0.8500 .
O7W' H7WC 0.8501 .
O7W' H7WD 0.8500 .

loop_
_geom_hbond_atom_site_label_D
_geom_hbond_atom_site_label_H
_geom_hbond_atom_site_label_A
_geom_hbond_distance_DH
_geom_hbond_distance_HA
_geom_hbond_distance_DA
_geom_hbond_angle_DHA
_geom_hbond_site_symmetry_A
O1W H1WA O2W 0.85 2.05 2.900(11) 177.7 1_554
O1W H1WB O3 0.85 2.00 2.708(7) 139.5 5_554
O2W H2WB O4W 0.85 1.93 2.733(19) 157.5 3_665
O3W H3WA O2 0.85 2.49 3.296(14) 158.1 5_554
O3W H3WB O2 0.85 2.06 2.858(13) 156.5 .
O4W H4WB O2 0.85 2.26 3.109(19) 178.3 .
O4W H4WA O5W 0.85 2.35 2.81(3) 114.3 .
O5W H5WA O7 0.85 2.23 3.03(2) 155.6 5_554
O5W H5WB O6W 0.85 2.54 2.96(4) 111.8 5_554
O6W H6WB O5W 0.85 2.46 3.30(4) 166.8 .
O6W H6WA O3W 0.85 1.93 2.74(3) 158.7 6
O7W H7WA O3W 0.85 2.15 2.77(4) 129.1 6
O7W H7WB O5W 0.85 1.79 2.64(4) 173.6 .

loop_
_geom_torsion_atom_site_label_1
_geom_torsion_atom_site_label_2
_geom_torsion_atom_site_label_3
_geom_torsion_atom_site_label_4
_geom_torsion
_geom_torsion_site_symmetry_1
O7 Co2 N1 C8 110.0(8) 4_664
O1 Co2 N1 C8 11.9(4) .
O6 Co2 N1 C8 -78.1(5) 3_664
N3 Co2 N1 C8 -167.8(5) 6_665
O3 Co2 N1 C8 98.0(5) .
O7 Co2 N1 C7 -129.0(8) 4_664
O1 Co2 N1 C7 133.0(4) .
O6 Co2 N1 C7 42.9(4) 3_664
N3 Co2 N1 C7 -46.8(4) 6_665
O3 Co2 N1 C7 -140.9(4) .
O7 Co2 N1 C10 -7.3(11) 4_664
O1 Co2 N1 C10 -105.3(4) .
O6 Co2 N1 C10 164.6(4) 3_664
N3 Co2 N1 C10 74.9(5) 6_665
O3 Co2 N1 C10 -19.2(4) .
O8 Co1 N2 C14 -39.5(6) 4_664
O1 Co1 N2 C14 53.6(6) .
O4 Co1 N2 C14 145.7(6) 5_554
O1W Co1 N2 C14 -126.4(6) .
O8 Co1 N2 C18 143.5(7) 4_664
O1 Co1 N2 C18 -123.4(7) .
O4 Co1 N2 C18 -31.3(7) 5_554
O1W Co1 N2 C18 56.5(7) .
O7 Co2 O1 C9 -157.4(4) 4_664
O6 Co2 O1 C9 100.9(4) 3_664
O3 Co2 O1 C9 -70.8(4) .
N1 Co2 O1 C9 8.1(4) .
O7 Co2 O1 Co1 41.4(2) 4_664
O6 Co2 O1 Co1 -60.3(2) 3_664
O3 Co2 O1 Co1 127.9(2) .
N1 Co2 O1 Co1 -153.2(2) .
O5 Co1 O1 C9 -108.1(6) 3_664
O8 Co1 O1 C9 160.4(5) 4_664
N2 Co1 O1 C9 72.5(5) .
O4 Co1 O1 C9 -21.3(6) 5_554
O5 Co1 O1 Co2 49.7(3) 3_664
O8 Co1 O1 Co2 -41.8(2) 4_664
N2 Co1 O1 Co2 -129.7(3) .
O4 Co1 O1 Co2 136.5(2) 5_554
O7 Co2 O3 C11 -174.9(5) 4_664
O1 Co2 O3 C11 85.0(5) .
N3 Co2 O3 C11 -90.9(5) 6_665
N1 Co2 O3 C11 2.1(5) .
C6 C1 C2 C3 -4.7(10) .
C12 C1 C2 C3 176.3(6) .
C1 C2 C3 C4 4.5(9) .
C1 C2 C3 C13 -174.4(6) .
C2 C3 C4 C5 -0.8(10) .
C13 C3 C4 C5 178.2(6) .
C3 C4 C5 C6 -2.6(9) .
C3 C4 C5 C7 175.2(6) .
C4 C5 C6 C1 2.4(9) .
C7 C5 C6 C1 -175.5(6) .
C2 C1 C6 C5 1.2(10) .
C12 C1 C6 C5 -179.7(6) .
C8 N1 C7 C5 -59.8(7) .
C10 N1 C7 C5 63.6(7) .
Co2 N1 C7 C5 -176.6(4) .
C4 C5 C7 N1 -87.8(7) .
C6 C5 C7 N1 90.0(7) .
C7 N1 C8 C9 -149.8(6) .
C10 N1 C8 C9 86.7(7) .
Co2 N1 C8 C9 -28.4(7) .
Co2 O1 C9 O2 157.4(6) .
Co1 O1 C9 O2 -44.9(10) .
Co2 O1 C9 C8 -26.8(7) .
Co1 O1 C9 C8 130.9(5) .
N1 C8 C9 O2 -144.8(7) .
N1 C8 C9 O1 39.1(9) .
C8 N1 C10 C11 -81.1(7) .
C7 N1 C10 C11 154.9(5) .
Co2 N1 C10 C11 32.1(7) .
Co1 O4 C11 O3 -9.0(12) 6
Co1 O4 C11 C10 168.2(5) 6
Co2 O3 C11 O4 -166.4(6) .
Co2 O3 C11 C10 16.5(8) .
N1 C10 C11 O4 148.4(6) .
N1 C10 C11 O3 -34.2(9) .
Co1 O5 C12 O6 -8.3(13) 2_655
Co1 O5 C12 C1 171.7(6) 2_655
Co2 O6 C12 O5 -11.2(10) 2_655
Co2 O6 C12 C1 168.8(4) 2_655
C2 C1 C12 O5 -151.2(7) .
C6 C1 C12 O5 29.7(8) .
C2 C1 C12 O6 28.8(9) .
C6 C1 C12 O6 -150.2(6) .
Co1 O8 C13 O7 10.7(12) 4_665
Co1 O8 C13 C3 -169.2(5) 4_665
Co2 O7 C13 O8 -15.7(10) 4_665
Co2 O7 C13 C3 164.3(4) 4_665
C2 C3 C13 O8 165.4(6) .
C4 C3 C13 O8 -13.5(9) .
C2 C3 C13 O7 -14.5(9) .
C4 C3 C13 O7 166.6(6) .
C18 N2 C14 C15 0.7(13) .
Co1 N2 C14 C15 -176.6(7) .
N2 C14 C15 C16 -1.4(14) .
C14 C15 C16 C17 1.3(14) .
C14 C15 C16 C19 179.4(8) .
C15 C16 C17 C18 -0.6(14) .
C19 C16 C17 C18 -178.6(9) .
C16 C17 C18 N2 -0.2(14) .
C14 N2 C18 C17 0.1(13) .
Co1 N2 C18 C17 177.2(7) .
C17 C16 C19 C20 175.4(10) .
C15 C16 C19 C20 -2.6(16) .
C16 C19 C20 C21 -179.5(9) .
C19 C20 C21 C22 -166.5(11) .
C19 C20 C21 C25 15.3(16) .
C25 C21 C22 C23 -5.8(14) .
C20 C21 C22 C23 175.8(10) .
C24 N3 C23 C22 1.6(12) .
Co2 N3 C23 C22 -171.8(7) 5_454
C21 C22 C23 N3 2.7(16) .
C23 N3 C24 C25 -2.4(12) .
Co2 N3 C24 C25 170.8(7) 5_454
N3 C24 C25 C21 -1.0(14) .
C22 C21 C25 C24 5.0(13) .
C20 C21 C25 C24 -176.7(9) .
